data_7719897
loop_
_publ_author_name
'Ustynyuk, Yuri'
'Gloriozov, Igor P.'
'Sizova, Zoia'
'Zhokhova, Nelly'
'Leksina, Uliana'
'Fominykh, Anna'
'Matveev, Petr I.'
'Petrov, Vladimir G.'
'Tafeenko, Viktor'
'Gopin, Alexander'
'Nenajdenko, Valentine'

_publ_section_title
;
 Novel hydrophilic cationic receptors for binding pertechnetate anion in
 aqueous solutions. Quantum-chemical modeling, synthesis, structure and
 properties
;
_journal_name_full 'Dalton Transactions'
_journal_paper_doi 10.1039/D5DT02176F
_journal_year 2025
_chemical_formula_moiety 'C8.50 H12 N, O4 Re'
_chemical_formula_sum 'C8.5 H12 N O4 Re'
_chemical_formula_weight 378.39
_space_group_crystal_system monoclinic
_space_group_IT_number 15
_space_group_name_Hall '-C 2yc'
_space_group_name_H-M_alt 'C 1 2/c 1'
_atom_sites_solution_hydrogens geom
_audit_creation_method SHELXL-2014/7
_audit_update_record
;
2025-11-15 deposited with the CCDC.	2025-11-24 downloaded from the CCDC.
;
_cell_angle_alpha 90
_cell_angle_beta 98.868(7)
_cell_angle_gamma 90
_cell_formula_units_Z 8
_cell_length_a 20.9788(17)
_cell_length_b 4.9855(3)
_cell_length_c 20.7240(19)
_cell_measurement_reflns_used 4334
_cell_measurement_temperature 295(2)
_cell_measurement_theta_max 26.31
_cell_measurement_theta_min 2.54
_cell_volume 2141.6(3)
_computing_cell_refinement
;
X-AREA
  Stoe & Cie (2002). Stoe & Cie, Darmstadt, Germany.
;
_computing_data_collection
;
X-AREA,
  Stoe & Cie (2002). Stoe & Cie, Darmstadt, Germany.
;
_computing_data_reduction
;
X-AREA, X-RED
  Stoe & Cie (2002). Stoe & Cie, Darmstadt, Germany.
;
_computing_molecular_graphics 'DIAMOND (Brandenburg, 2000)'
_computing_publication_material 'Platon, A.L.Spek,2009'
_computing_structure_refinement 'SHELXL-2014/7 (Sheldrick, 2014)'
_computing_structure_solution
;
SHELXT:  Sheldrick, G. M. (2015). Acta Cryst. A71, 3-8.
;
_diffrn_ambient_temperature 295
_diffrn_detector Pilatus100K
_diffrn_detector_area_resol_mean 5.81
_diffrn_detector_type STOE
_diffrn_measured_fraction_theta_full 0.996
_diffrn_measured_fraction_theta_max 0.996
_diffrn_measurement_device_type stoe
_diffrn_measurement_method 'rotation method'
_diffrn_radiation_collimation '0.5 mm diameter, monocapillary'
_diffrn_radiation_monochromator 'plane graphite'
_diffrn_radiation_polarisn_norm 0
_diffrn_radiation_type 'Mo K\a'
_diffrn_radiation_wavelength 0.71073
_diffrn_reflns_av_R_equivalents 0.0892
_diffrn_reflns_av_unetI/netI 0.1296
_diffrn_reflns_Laue_measured_fraction_full 0.996
_diffrn_reflns_Laue_measured_fraction_max 0.996
_diffrn_reflns_limit_h_max 24
_diffrn_reflns_limit_h_min -24
_diffrn_reflns_limit_k_max 4
_diffrn_reflns_limit_k_min -5
_diffrn_reflns_limit_l_max 23
_diffrn_reflns_limit_l_min -23
_diffrn_reflns_number 9643
_diffrn_reflns_point_group_measured_fraction_full 0.996
_diffrn_reflns_point_group_measured_fraction_max 0.996
_diffrn_reflns_theta_full 23.991
_diffrn_reflns_theta_max 23.991
_diffrn_reflns_theta_min 1.965
_diffrn_source 'Mo LFF Sealed Tube'
_diffrn_source_current 40
_diffrn_source_power 2.000
_diffrn_source_voltage 50
_exptl_absorpt_coefficient_mu 11.339
_exptl_absorpt_correction_T_max 0.604
_exptl_absorpt_correction_T_min 0.432
_exptl_absorpt_correction_type multi-scan
_exptl_absorpt_process_details
;
[c.f. r.h. blessing, acta cryst. (1995), a51, 33-38]
;
_exptl_crystal_colour colorless
_exptl_crystal_density_diffrn 2.347
_exptl_crystal_description block
_exptl_crystal_F_000 1416
_exptl_crystal_recrystallization_method 'Re-crystallisation from solvent'
_exptl_crystal_size_max .28
_exptl_crystal_size_mid .22
_exptl_crystal_size_min .16
_refine_diff_density_max 0.660
_refine_diff_density_min -0.796
_refine_diff_density_rms 0.123
_refine_ls_extinction_method none
_refine_ls_goodness_of_fit_ref 0.654
_refine_ls_hydrogen_treatment constr
_refine_ls_matrix_type full
_refine_ls_number_parameters 162
_refine_ls_number_reflns 1681
_refine_ls_number_restraints 52
_refine_ls_restrained_S_all 0.655
_refine_ls_R_factor_all 0.0974
_refine_ls_R_factor_gt 0.0337
_refine_ls_shift/su_max 0.001
_refine_ls_shift/su_mean 0.000
_refine_ls_structure_factor_coef Fsqd
_refine_ls_weighting_details 'w=1/[\s^2^(Fo^2^)] where P=(Fo^2^+2Fc^2^)/3'
_refine_ls_weighting_scheme calc
_refine_ls_wR_factor_gt 0.0468
_refine_ls_wR_factor_ref 0.0549
_reflns_Friedel_coverage 0.000
_reflns_number_gt 795
_reflns_number_total 1681
_reflns_threshold_expression 'I > 2\s(I)'
_cod_data_source_file d5dt02176f2.cif
_cod_data_source_block sza618new1
_cod_original_sg_symbol_H-M 'C 2/c'
_cod_original_formula_sum 'C8.50 H12 N O4 Re'
_cod_database_code 7719897
_shelx_shelxl_version_number 2014/7
_shelx_space_group_comment
;
The symmetry employed for this shelxl refinement is uniquely defined
by the following loop, which should always be used as a source of
symmetry information in preference to the above space-group names.
They are only intended as comments.
;

loop_
_space_group_symop_operation_xyz
'x, y, z'
'-x, y, -z+1/2'
'x+1/2, y+1/2, z'
'-x+1/2, y+1/2, -z+1/2'
'-x, -y, -z'
'x, -y, z-1/2'
'-x+1/2, -y+1/2, -z'
'x+1/2, -y+1/2, z-1/2'

loop_
_atom_site_label
_atom_site_type_symbol
_atom_site_fract_x
_atom_site_fract_y
_atom_site_fract_z
_atom_site_U_iso_or_equiv
_atom_site_adp_type
_atom_site_occupancy
_atom_site_site_symmetry_order
_atom_site_calc_flag
_atom_site_refinement_flags_posn
_atom_site_refinement_flags_adp
_atom_site_refinement_flags_occupancy
_atom_site_disorder_assembly
_atom_site_disorder_group
Re1 Re 0.3668(3) 0.0560(11) 0.3660(3) 0.0516(10) Uani 0.610(12) 1 d D . P A 1
N1 N 0.5978(4) 0.5719(18) 0.3310(4) 0.047(2) Uani 1 1 d . . . . .
C9 C 0.5000 0.580(2) 0.2500 0.039(3) Uani 1 2 d S TU P . .
H9A H 0.5205 0.4656 0.2214 0.046 Uiso 0.5 1 calc R U P . .
H9B H 0.4795 0.4656 0.2786 0.046 Uiso 0.5 1 calc R U P . .
C1 C 0.5909(4) 0.5026(19) 0.3921(5) 0.040(3) Uani 1 1 d . . . . .
C2 C 0.6342(5) 0.321(2) 0.4246(5) 0.045(3) Uani 1 1 d . U . . .
H2 H 0.6320 0.2798 0.4680 0.054 Uiso 1 1 calc R U . . .
O2 O 0.3618(7) 0.071(3) 0.4460(4) 0.075(4) Uani 0.610(12) 1 d D . P A 1
C7 C 0.5387(5) 0.621(2) 0.4249(5) 0.066(3) Uani 1 1 d . . . . .
H7A H 0.5453 0.8113 0.4296 0.100 Uiso 1 1 calc R U . . .
H7B H 0.5399 0.5414 0.4672 0.100 Uiso 1 1 calc R U . . .
H7C H 0.4976 0.5873 0.3989 0.100 Uiso 1 1 calc R U . . .
O4 O 0.4368(8) 0.174(5) 0.3455(14) 0.084(6) Uani 0.610(12) 1 d D . P A 1
C5 C 0.6449(5) 0.464(2) 0.3011(5) 0.058(3) Uani 1 1 d . . . . .
H5 H 0.6488 0.5161 0.2588 0.070 Uiso 1 1 calc R U . . .
C6 C 0.5514(5) 0.7469(16) 0.2911(5) 0.045(3) Uani 1 1 d . U . . .
H6A H 0.5736 0.8565 0.2629 0.054 Uiso 1 1 calc R U . . .
H6B H 0.5314 0.8654 0.3193 0.054 Uiso 1 1 calc R U . . .
C3 C 0.6799(5) 0.201(2) 0.3946(7) 0.052(3) Uani 1 1 d . . . . .
C4 C 0.6868(5) 0.276(2) 0.3328(7) 0.057(4) Uani 1 1 d . . . . .
H4 H 0.7193 0.2029 0.3124 0.069 Uiso 1 1 calc R U . . .
C8 C 0.7263(4) 0.000(2) 0.4308(5) 0.070(3) Uani 1 1 d . . . . .
H8A H 0.7110 -0.0539 0.4702 0.105 Uiso 1 1 calc R U . . .
H8B H 0.7682 0.0804 0.4415 0.105 Uiso 1 1 calc R U . . .
H8C H 0.7291 -0.1544 0.4037 0.105 Uiso 1 1 calc R U . . .
O1 O 0.3056(7) 0.237(3) 0.3243(9) 0.096(7) Uani 0.610(12) 1 d D . P A 1
O3 O 0.3589(10) -0.263(2) 0.3405(12) 0.122(9) Uani 0.610(12) 1 d D . P A 1
O1A O 0.3188(13) 0.075(6) 0.3229(12) 0.096(7) Uani 0.390(12) 1 d D . P A 2
O3A O 0.3826(11) -0.268(3) 0.4126(13) 0.072(9) Uani 0.390(12) 1 d D . P A 2
O2A O 0.3711(13) 0.266(4) 0.4421(9) 0.075(4) Uani 0.390(12) 1 d D . P A 2
O4A O 0.4499(14) 0.114(8) 0.352(2) 0.084(6) Uani 0.390(12) 1 d D . P A 2
Re1A Re 0.3820(4) 0.0452(19) 0.3837(4) 0.0540(13) Uani 0.390(12) 1 d D . P A 2

loop_
_atom_site_aniso_label
_atom_site_aniso_U_11
_atom_site_aniso_U_22
_atom_site_aniso_U_33
_atom_site_aniso_U_23
_atom_site_aniso_U_13
_atom_site_aniso_U_12
Re1 0.050(2) 0.0596(10) 0.048(2) -0.0005(14) 0.0152(16) -0.0024(12)
N1 0.051(6) 0.054(6) 0.032(6) -0.005(6) -0.002(5) -0.013(5)
C9 0.031(6) 0.043(7) 0.037(7) 0.000 -0.013(6) 0.000
C1 0.043(6) 0.045(9) 0.030(7) -0.008(6) 0.000(5) -0.010(5)
C2 0.049(6) 0.059(6) 0.027(6) 0.006(5) 0.003(5) -0.010(5)
O2 0.086(8) 0.096(13) 0.046(7) 0.007(9) 0.022(6) 0.011(11)
C7 0.059(8) 0.090(9) 0.054(8) -0.013(7) 0.020(6) 0.001(7)
O4 0.054(9) 0.081(12) 0.129(10) 0.011(9) 0.057(9) -0.008(8)
C5 0.042(7) 0.095(10) 0.039(7) -0.012(8) 0.012(6) -0.021(7)
C6 0.043(6) 0.053(6) 0.043(7) 0.008(5) 0.022(5) 0.000(5)
C3 0.039(8) 0.070(9) 0.042(9) -0.009(7) -0.006(7) -0.010(6)
C4 0.030(8) 0.089(11) 0.050(10) -0.018(7) 0.000(7) -0.007(6)
C8 0.052(7) 0.069(9) 0.084(9) -0.007(7) -0.007(6) 0.010(7)
O1 0.078(10) 0.13(2) 0.069(8) 0.037(12) -0.006(7) 0.004(11)
O3 0.146(19) 0.098(17) 0.13(2) -0.034(11) 0.056(16) -0.023(10)
O1A 0.078(10) 0.13(2) 0.069(8) 0.037(12) -0.006(7) 0.004(11)
O3A 0.10(2) 0.09(2) 0.031(19) 0.018(12) 0.022(13) -0.030(12)
O2A 0.086(8) 0.096(13) 0.046(7) 0.007(9) 0.022(6) 0.011(11)
O4A 0.054(9) 0.081(12) 0.129(10) 0.011(9) 0.057(9) -0.008(8)
Re1A 0.047(2) 0.072(2) 0.043(3) -0.004(2) 0.0059(17) -0.0064(18)

loop_
_atom_type_symbol
_atom_type_description
_atom_type_scat_dispersion_real
_atom_type_scat_dispersion_imag
_atom_type_scat_source
C C 0.0033 0.0016 'International Tables Vol C Tables 4.2.6.8 and 6.1.1.4'
H H 0.0000 0.0000 'International Tables Vol C Tables 4.2.6.8 and 6.1.1.4'
N N 0.0061 0.0033 'International Tables Vol C Tables 4.2.6.8 and 6.1.1.4'
O O 0.0106 0.0060 'International Tables Vol C Tables 4.2.6.8 and 6.1.1.4'
Re Re -1.0185 7.2310 'International Tables Vol C Tables 4.2.6.8 and 6.1.1.4'

loop_
_geom_angle_atom_site_label_1
_geom_angle_atom_site_label_2
_geom_angle_atom_site_label_3
_geom_angle
_geom_angle_site_symmetry_1
_geom_angle_site_symmetry_3
_geom_angle_publ_flag
O3 Re1 O2 109.5(9) . . ?
O3 Re1 O1 108.2(10) . . ?
O2 Re1 O1 108.9(8) . . ?
O3 Re1 O4 107.3(10) . . ?
O2 Re1 O4 115.0(10) . . ?
O1 Re1 O4 107.8(9) . . ?
C1 N1 C5 121.5(9) . . ?
C1 N1 C6 121.7(9) . . ?
C5 N1 C6 116.5(9) . . ?
C6 C9 C6 113.5(11) 2_655 . ?
C6 C9 H9A 108.9 2_655 . ?
C6 C9 H9A 108.9 . . ?
C6 C9 H9B 108.9 2_655 . ?
C6 C9 H9B 108.9 . . ?
H9A C9 H9B 107.7 . . ?
N1 C1 C2 118.0(9) . . ?
N1 C1 C7 121.3(9) . . ?
C2 C1 C7 120.7(10) . . ?
C3 C2 C1 121.5(10) . . ?
C3 C2 H2 119.2 . . ?
C1 C2 H2 119.2 . . ?
C1 C7 H7A 109.5 . . ?
C1 C7 H7B 109.5 . . ?
H7A C7 H7B 109.5 . . ?
C1 C7 H7C 109.5 . . ?
H7A C7 H7C 109.5 . . ?
H7B C7 H7C 109.5 . . ?
N1 C5 C4 120.5(10) . . ?
N1 C5 H5 119.7 . . ?
C4 C5 H5 119.7 . . ?
N1 C6 C9 110.2(7) . . ?
N1 C6 H6A 109.6 . . ?
C9 C6 H6A 109.6 . . ?
N1 C6 H6B 109.6 . . ?
C9 C6 H6B 109.6 . . ?
H6A C6 H6B 108.1 . . ?
C2 C3 C4 119.5(11) . . ?
C2 C3 C8 120.7(12) . . ?
C4 C3 C8 119.7(12) . . ?
C3 C4 C5 118.9(11) . . ?
C3 C4 H4 120.6 . . ?
C5 C4 H4 120.6 . . ?
C3 C8 H8A 109.5 . . ?
C3 C8 H8B 109.5 . . ?
H8A C8 H8B 109.5 . . ?
C3 C8 H8C 109.5 . . ?
H8A C8 H8C 109.5 . . ?
H8B C8 H8C 109.5 . . ?
O3A Re1A O2A 110.5(13) . . ?
O3A Re1A O1A 108.1(14) . . ?
O2A Re1A O1A 107.6(12) . . ?
O3A Re1A O4A 111.5(16) . . ?
O2A Re1A O4A 111.3(14) . . ?
O1A Re1A O4A 107.7(15) . . ?

loop_
_geom_bond_atom_site_label_1
_geom_bond_atom_site_label_2
_geom_bond_distance
_geom_bond_site_symmetry_2
_geom_bond_publ_flag
Re1 O3 1.677(8) . ?
Re1 O2 1.678(8) . ?
Re1 O1 1.693(8) . ?
Re1 O4 1.695(7) . ?
N1 C1 1.343(10) . ?
N1 C5 1.356(11) . ?
N1 C6 1.465(11) . ?
C9 C6 1.515(10) 2_655 ?
C9 C6 1.515(10) . ?
C9 H9A 0.9700 . ?
C9 H9B 0.9700 . ?
C1 C2 1.382(11) . ?
C1 C7 1.495(12) . ?
C2 C3 1.361(14) . ?
C2 H2 0.9300 . ?
C7 H7A 0.9600 . ?
C7 H7B 0.9600 . ?
C7 H7C 0.9600 . ?
C5 C4 1.379(13) . ?
C5 H5 0.9300 . ?
C6 H6A 0.9700 . ?
C6 H6B 0.9700 . ?
C3 C4 1.365(15) . ?
C3 C8 1.512(12) . ?
C4 H4 0.9300 . ?
C8 H8A 0.9600 . ?
C8 H8B 0.9600 . ?
C8 H8C 0.9600 . ?
O1A Re1A 1.690(9) . ?
O3A Re1A 1.673(8) . ?
O2A Re1A 1.678(8) . ?
O4A Re1A 1.691(8) . ?

loop_
_geom_torsion_atom_site_label_1
_geom_torsion_atom_site_label_2
_geom_torsion_atom_site_label_3
_geom_torsion_atom_site_label_4
_geom_torsion
_geom_torsion_site_symmetry_1
_geom_torsion_site_symmetry_2
_geom_torsion_site_symmetry_3
_geom_torsion_site_symmetry_4
_geom_torsion_publ_flag
C5 N1 C1 C2 1.4(14) . . . . ?
C6 N1 C1 C2 175.3(8) . . . . ?
C5 N1 C1 C7 -179.7(9) . . . . ?
C6 N1 C1 C7 -5.8(14) . . . . ?
N1 C1 C2 C3 -4.4(14) . . . . ?
C7 C1 C2 C3 176.7(10) . . . . ?
C1 N1 C5 C4 0.5(15) . . . . ?
C6 N1 C5 C4 -173.7(8) . . . . ?
C1 N1 C6 C9 -92.7(10) . . . . ?
C5 N1 C6 C9 81.5(10) . . . . ?
C6 C9 C6 N1 178.1(9) 2_655 . . . ?
C1 C2 C3 C4 5.4(16) . . . . ?
C1 C2 C3 C8 -179.3(8) . . . . ?
C2 C3 C4 C5 -3.3(16) . . . . ?
C8 C3 C4 C5 -178.7(9) . . . . ?
N1 C5 C4 C3 0.4(15) . . . . ?
